data_7008356
loop_
_publ_author_name
'Yucesan, Gundog'
'Golub, Vladimir'
'O'Connor, C J'
'Zubieta, Jon'

_publ_section_title
;
 Solid state coordination chemistry of the
 copper(ii)-terpyridine/oxovanadium organophosphonate system:
 hydrothermal syntheses, structural characterization and magnetic
 properties.
;
_journal_issue 13
_journal_name_full 'Dalton transactions (Cambridge, England : 2003)'
_journal_page_first 2241
_journal_page_last 2251
_journal_paper_doi 10.1039/b502073e
_journal_year 2005
_chemical_formula_sum 'C16 H13 Cu N3 O7 P2 V'
_chemical_formula_weight 535.71
_chemical_name_systematic
;
?
;
_space_group_IT_number 14
_symmetry_cell_setting monoclinic
_symmetry_space_group_name_Hall '-P 2yn'
_symmetry_space_group_name_H-M 'P 1 21/n 1'
_atom_sites_solution_hydrogens geom
_atom_sites_solution_primary direct
_atom_sites_solution_secondary difmap
_audit_creation_method SHELXL-97
_cell_angle_alpha 90.00
_cell_angle_beta 99.1410(10)
_cell_angle_gamma 90.00
_cell_formula_units_Z 4
_cell_length_a 10.5656(6)
_cell_length_b 7.7040(4)
_cell_length_c 22.4544(13)
_cell_measurement_reflns_used 6345
_cell_measurement_temperature 298(2)
_cell_measurement_theta_max 32.89
_cell_measurement_theta_min 1.84
_cell_volume 1804.52(17)
_computing_cell_refinement 'BRUKER SMART'
_computing_data_collection 'BRUKER SMART'
_computing_data_reduction 'BRUKER SAINT'
_computing_molecular_graphics 'BRUKER SHELXTL and CRYSTALMAKER 6.x'
_computing_publication_material 'BRUKER SHELXTL'
_computing_structure_refinement 'SHELXL-97 (Sheldrick, 1997)'
_computing_structure_solution 'SHELXS-97 (Sheldrick, 1990)'
_diffrn_ambient_temperature 298(2)
_diffrn_detector_area_resol_mean '512 x 512'
_diffrn_measured_fraction_theta_full 0.942
_diffrn_measured_fraction_theta_max 0.942
_diffrn_measurement_device_type 'CCD area detector'
_diffrn_measurement_method 'Phi and omega scans'
_diffrn_radiation_monochromator graphite
_diffrn_radiation_source 'fine-focus sealed tube'
_diffrn_radiation_type MoK\a
_diffrn_radiation_wavelength 0.71073
_diffrn_reflns_av_R_equivalents 0.0266
_diffrn_reflns_av_sigmaI/netI 0.0266
_diffrn_reflns_limit_h_max 15
_diffrn_reflns_limit_h_min -15
_diffrn_reflns_limit_k_max 11
_diffrn_reflns_limit_k_min -11
_diffrn_reflns_limit_l_max 33
_diffrn_reflns_limit_l_min -34
_diffrn_reflns_number 23299
_diffrn_reflns_theta_full 32.89
_diffrn_reflns_theta_max 32.89
_diffrn_reflns_theta_min 1.84
_diffrn_standards_decay_% 0.001
_exptl_absorpt_coefficient_mu 1.924
_exptl_absorpt_correction_T_max 0.9445
_exptl_absorpt_correction_T_min 0.6247
_exptl_absorpt_correction_type multi-scan
_exptl_absorpt_process_details SADABS
_exptl_crystal_colour olive
_exptl_crystal_density_diffrn 1.972
_exptl_crystal_density_method 'not measured'
_exptl_crystal_description block
_exptl_crystal_F_000 1072
_exptl_crystal_size_max 0.27
_exptl_crystal_size_mid 0.06
_exptl_crystal_size_min 0.03
_refine_diff_density_max 0.541
_refine_diff_density_min -0.407
_refine_diff_density_rms 0.094
_refine_ls_extinction_method none
_refine_ls_goodness_of_fit_ref 1.058
_refine_ls_hydrogen_treatment refall
_refine_ls_matrix_type full
_refine_ls_number_parameters 279
_refine_ls_number_reflns 6345
_refine_ls_number_restraints 0
_refine_ls_restrained_S_all 1.058
_refine_ls_R_factor_all 0.0373
_refine_ls_R_factor_gt 0.0310
_refine_ls_shift/su_max 0.001
_refine_ls_shift/su_mean 0.000
_refine_ls_structure_factor_coef Fsqd
_refine_ls_weighting_details 'calc w=1/[\s^2^(Fo^2^)+(0.0378P)^2^+0.7977P] where P=(Fo^2^+2Fc^2^)/3'
_refine_ls_weighting_scheme calc
_refine_ls_wR_factor_gt 0.0757
_refine_ls_wR_factor_ref 0.0788
_reflns_number_gt 5505
_reflns_number_total 6345
_reflns_threshold_expression >2sigma(I)
_cod_data_source_file b502073e.txt
_cod_data_source_block compound_2
_cod_depositor_comments
;
The following automatic conversions were performed:
'_symmetry_cell_setting' value 'Monoclinic' changed to 'monoclinic'
according to '/home/saulius/struct/CIF-dictionaries/cif_core.dic'
dictionary named 'cif_core.dic' version 2.4.1 from 2010-06-29.

Automatic conversion script
Id: cif_fix_enum 1527 2010-12-29 10:47:43Z saulius 
;
_cod_original_sg_symbol_H-M P21/n
_cod_database_code 7008356

loop_
_symmetry_equiv_pos_as_xyz
'x, y, z'
'-x+1/2, y+1/2, -z+1/2'
'-x, -y, -z'
'x-1/2, -y-1/2, z-1/2'

loop_
_atom_site_label
_atom_site_type_symbol
_atom_site_fract_x
_atom_site_fract_y
_atom_site_fract_z
_atom_site_U_iso_or_equiv
_atom_site_adp_type
_atom_site_occupancy
_atom_site_symmetry_multiplicity
_atom_site_calc_flag
_atom_site_refinement_flags
_atom_site_disorder_assembly
_atom_site_disorder_group
O7 O 0.29418(12) 0.54712(15) 0.17863(6) 0.0236(2) Uani 1 1 d . . .
Cu1 Cu 0.509433(19) 0.13629(2) 0.098516(9) 0.01769(5) Uani 1 1 d . . .
V1 V 0.36185(2) 0.15434(3) 0.303932(11) 0.01432(6) Uani 1 1 d . . .
P1 P 0.30343(4) -0.01212(5) 0.170936(17) 0.01500(8) Uani 1 1 d . . .
P2 P 0.35872(4) 0.36829(5) 0.182495(19) 0.01653(8) Uani 1 1 d . . .
O1 O 0.45604(12) 0.36538(14) 0.14005(6) 0.0222(2) Uani 1 1 d . . .
O2 O 0.40633(11) -0.03174(15) 0.13073(5) 0.0215(2) Uani 1 1 d . . .
O3 O 0.41541(12) 0.32199(15) 0.24735(5) 0.0221(2) Uani 1 1 d . . .
O4 O 0.19515(12) -0.14087(14) 0.15268(5) 0.0202(2) Uani 1 1 d . . .
O5 O 0.35886(12) -0.02380(14) 0.23806(5) 0.0201(2) Uani 1 1 d . . .
O6 O 0.48093(13) 0.08886(18) 0.35139(6) 0.0298(3) Uani 1 1 d . . .
N1 N 0.67389(14) 0.11356(19) 0.15890(7) 0.0215(3) Uani 1 1 d . . .
N2 N 0.63118(14) 0.24196(18) 0.05279(6) 0.0204(3) Uani 1 1 d . . .
N3 N 0.39633(15) 0.16498(19) 0.01501(6) 0.0227(3) Uani 1 1 d . . .
C1 C 0.68473(19) 0.0470(2) 0.21445(8) 0.0279(4) Uani 1 1 d . . .
H1 H 0.6140 -0.0063 0.2265 0.033 Uiso 1 1 calc R . .
C2 C 0.7987(2) 0.0554(3) 0.25457(9) 0.0329(4) Uani 1 1 d . . .
H2 H 0.8057 0.0018 0.2921 0.039 Uiso 1 1 calc R . .
C3 C 0.9014(2) 0.1436(3) 0.23851(10) 0.0339(4) Uani 1 1 d . . .
H3 H 0.9774 0.1541 0.2655 0.041 Uiso 1 1 calc R . .
C4 C 0.88961(18) 0.2168(3) 0.18132(9) 0.0296(4) Uani 1 1 d . . .
H4 H 0.9572 0.2786 0.1696 0.035 Uiso 1 1 calc R . .
C5 C 0.77597(16) 0.1961(2) 0.14225(8) 0.0218(3) Uani 1 1 d . . .
C6 C 0.75280(17) 0.2597(2) 0.07920(8) 0.0230(3) Uani 1 1 d . . .
C7 C 0.8441(2) 0.3271(3) 0.04698(10) 0.0340(4) Uani 1 1 d . . .
H7 H 0.9287 0.3429 0.0653 0.041 Uiso 1 1 calc R . .
C8 C 0.8051(2) 0.3700(3) -0.01312(10) 0.0395(5) Uani 1 1 d . . .
H8 H 0.8648 0.4129 -0.0357 0.047 Uiso 1 1 calc R . .
C9 C 0.6788(2) 0.3499(3) -0.04010(9) 0.0320(4) Uani 1 1 d . . .
H9 H 0.6528 0.3785 -0.0804 0.038 Uiso 1 1 calc R . .
C10 C 0.59176(18) 0.2856(2) -0.00498(7) 0.0228(3) Uani 1 1 d . . .
C11 C 0.45468(18) 0.2524(2) -0.02536(7) 0.0236(3) Uani 1 1 d . . .
C12 C 0.3887(2) 0.3048(3) -0.08076(8) 0.0334(4) Uani 1 1 d . . .
H12 H 0.4305 0.3649 -0.1079 0.040 Uiso 1 1 calc R . .
C13 C 0.2596(2) 0.2660(3) -0.09492(9) 0.0387(5) Uani 1 1 d . . .
H13 H 0.2132 0.3007 -0.1317 0.046 Uiso 1 1 calc R . .
C14 C 0.2000(2) 0.1754(3) -0.05401(10) 0.0362(4) Uani 1 1 d . . .
H14 H 0.1133 0.1480 -0.0629 0.043 Uiso 1 1 calc R . .
C15 C 0.27178(19) 0.1263(2) 0.00046(9) 0.0288(4) Uani 1 1 d . . .
H15 H 0.2320 0.0643 0.0279 0.035 Uiso 1 1 calc R . .
C16 C 0.23762(16) 0.2047(2) 0.15971(8) 0.0189(3) Uani 1 1 d . . .
H16A H 0.196(2) 0.216(3) 0.1188(10) 0.028(6) Uiso 1 1 d . . .
H16B H 0.182(2) 0.210(3) 0.1799(10) 0.030(6) Uiso 1 1 d . . .

loop_
_atom_site_aniso_label
_atom_site_aniso_U_11
_atom_site_aniso_U_22
_atom_site_aniso_U_33
_atom_site_aniso_U_23
_atom_site_aniso_U_13
_atom_site_aniso_U_12
O7 0.0292(6) 0.0131(5) 0.0322(6) 0.0025(4) 0.0167(5) 0.0046(4)
Cu1 0.01944(10) 0.01871(10) 0.01639(9) 0.00100(7) 0.00740(7) 0.00053(7)
V1 0.01618(12) 0.01255(11) 0.01444(11) 0.00050(8) 0.00306(9) 0.00157(8)
P1 0.01923(18) 0.01146(16) 0.01568(17) 0.00051(13) 0.00700(13) -0.00025(13)
P2 0.02082(19) 0.01106(16) 0.01999(18) 0.00091(13) 0.01025(15) 0.00076(13)
O1 0.0275(6) 0.0166(5) 0.0264(6) -0.0005(4) 0.0163(5) 0.0000(4)
O2 0.0259(6) 0.0173(5) 0.0245(6) -0.0001(4) 0.0140(5) -0.0006(4)
O3 0.0277(6) 0.0194(5) 0.0201(5) 0.0027(4) 0.0064(5) -0.0054(5)
O4 0.0252(6) 0.0146(5) 0.0216(5) 0.0011(4) 0.0057(5) -0.0036(4)
O5 0.0290(6) 0.0158(5) 0.0158(5) -0.0008(4) 0.0048(4) 0.0031(4)
O6 0.0293(7) 0.0291(6) 0.0277(6) -0.0017(5) -0.0058(5) 0.0108(5)
N1 0.0218(7) 0.0216(6) 0.0219(7) 0.0017(5) 0.0056(5) 0.0005(5)
N2 0.0248(7) 0.0199(6) 0.0182(6) 0.0006(5) 0.0088(5) 0.0006(5)
N3 0.0279(7) 0.0221(7) 0.0189(6) 0.0002(5) 0.0062(5) 0.0016(5)
C1 0.0299(9) 0.0285(9) 0.0254(8) 0.0071(7) 0.0046(7) -0.0010(7)
C2 0.0375(10) 0.0319(10) 0.0268(9) 0.0065(7) -0.0022(8) 0.0025(8)
C3 0.0303(10) 0.0292(9) 0.0384(11) 0.0001(8) -0.0058(8) 0.0039(7)
C4 0.0213(8) 0.0283(9) 0.0384(10) 0.0014(8) 0.0029(7) -0.0004(7)
C5 0.0208(7) 0.0202(7) 0.0254(8) 0.0003(6) 0.0068(6) 0.0008(6)
C6 0.0245(8) 0.0211(7) 0.0253(8) -0.0008(6) 0.0098(6) -0.0021(6)
C7 0.0295(10) 0.0397(11) 0.0359(10) 0.0005(8) 0.0145(8) -0.0095(8)
C8 0.0434(12) 0.0423(12) 0.0381(11) 0.0047(9) 0.0230(10) -0.0128(9)
C9 0.0450(11) 0.0313(9) 0.0230(8) 0.0055(7) 0.0157(8) -0.0046(8)
C10 0.0321(9) 0.0188(7) 0.0193(7) 0.0010(6) 0.0101(6) 0.0004(6)
C11 0.0329(9) 0.0202(7) 0.0186(7) 0.0004(6) 0.0069(6) 0.0043(6)
C12 0.0436(11) 0.0355(10) 0.0215(8) 0.0064(7) 0.0070(8) 0.0077(9)
C13 0.0419(12) 0.0461(12) 0.0260(9) 0.0040(9) -0.0012(8) 0.0125(10)
C14 0.0298(10) 0.0419(11) 0.0354(11) -0.0021(9) 0.0004(8) 0.0060(8)
C15 0.0293(9) 0.0290(9) 0.0287(9) -0.0031(7) 0.0067(7) 0.0013(7)
C16 0.0191(7) 0.0150(6) 0.0234(8) 0.0017(5) 0.0060(6) 0.0015(5)

loop_
_atom_type_symbol
_atom_type_description
_atom_type_scat_dispersion_real
_atom_type_scat_dispersion_imag
_atom_type_scat_source
C C 0.0033 0.0016 'International Tables Vol C Tables 4.2.6.8 and 6.1.1.4'
H H 0.0000 0.0000 'International Tables Vol C Tables 4.2.6.8 and 6.1.1.4'
N N 0.0061 0.0033 'International Tables Vol C Tables 4.2.6.8 and 6.1.1.4'
O O 0.0106 0.0060 'International Tables Vol C Tables 4.2.6.8 and 6.1.1.4'
P P 0.1023 0.0942 'International Tables Vol C Tables 4.2.6.8 and 6.1.1.4'
V V 0.3005 0.5294 'International Tables Vol C Tables 4.2.6.8 and 6.1.1.4'
Cu Cu 0.3201 1.2651 'International Tables Vol C Tables 4.2.6.8 and 6.1.1.4'

loop_
_geom_angle_atom_site_label_1
_geom_angle_atom_site_label_2
_geom_angle_atom_site_label_3
_geom_angle
_geom_angle_site_symmetry_1
_geom_angle_site_symmetry_3
_geom_angle_publ_flag
P2 O7 V1 139.12(7) . 2 ?
O2 Cu1 N2 161.61(5) . . ?
O2 Cu1 N1 99.65(6) . . ?
N2 Cu1 N1 79.73(6) . . ?
O2 Cu1 N3 97.68(6) . . ?
N2 Cu1 N3 79.18(6) . . ?
N1 Cu1 N3 157.26(6) . . ?
O2 Cu1 O1 101.00(5) . . ?
N2 Cu1 O1 97.38(5) . . ?
N1 Cu1 O1 92.14(6) . . ?
N3 Cu1 O1 98.88(5) . . ?
O6 V1 O7 109.63(7) . 2_545 ?
O6 V1 O3 111.31(7) . . ?
O7 V1 O3 139.03(6) 2_545 . ?
O6 V1 O4 101.00(6) . 2 ?
O7 V1 O4 84.60(5) 2_545 2 ?
O3 V1 O4 86.34(5) . 2 ?
O6 V1 O5 101.17(6) . . ?
O7 V1 O5 86.76(5) 2_545 . ?
O3 V1 O5 86.87(5) . . ?
O4 V1 O5 157.79(5) 2 . ?
O4 P1 O2 110.61(7) . . ?
O4 P1 O5 112.39(7) . . ?
O2 P1 O5 112.30(7) . . ?
O4 P1 C16 107.95(7) . . ?
O2 P1 C16 107.61(7) . . ?
O5 P1 C16 105.65(7) . . ?
O1 P2 O3 113.30(7) . . ?
O1 P2 O7 108.60(7) . . ?
O3 P2 O7 111.57(7) . . ?
O1 P2 C16 109.44(7) . . ?
O3 P2 C16 105.04(7) . . ?
O7 P2 C16 108.75(7) . . ?
P2 O1 Cu1 123.18(7) . . ?
P1 O2 Cu1 131.33(7) . . ?
P2 O3 V1 131.56(7) . . ?
P1 O4 V1 131.02(8) . 2_545 ?
P1 O5 V1 129.94(7) . . ?
C1 N1 C5 118.92(16) . . ?
C1 N1 Cu1 126.33(12) . . ?
C5 N1 Cu1 114.13(11) . . ?
C6 N2 C10 122.25(15) . . ?
C6 N2 Cu1 118.61(11) . . ?
C10 N2 Cu1 119.04(12) . . ?
C15 N3 C11 118.82(16) . . ?
C15 N3 Cu1 126.98(13) . . ?
C11 N3 Cu1 113.64(12) . . ?
N1 C1 C2 121.69(18) . . ?
C3 C2 C1 119.50(18) . . ?
C2 C3 C4 118.96(18) . . ?
C5 C4 C3 118.80(18) . . ?
N1 C5 C4 121.98(16) . . ?
N1 C5 C6 113.65(15) . . ?
C4 C5 C6 124.38(16) . . ?
N2 C6 C7 120.29(17) . . ?
N2 C6 C5 113.09(14) . . ?
C7 C6 C5 126.59(17) . . ?
C8 C7 C6 118.06(19) . . ?
C9 C8 C7 121.07(18) . . ?
C8 C9 C10 117.97(18) . . ?
N2 C10 C9 120.33(18) . . ?
N2 C10 C11 113.37(14) . . ?
C9 C10 C11 126.26(17) . . ?
N3 C11 C12 121.90(18) . . ?
N3 C11 C10 114.14(15) . . ?
C12 C11 C10 123.95(17) . . ?
C13 C12 C11 118.69(19) . . ?
C14 C13 C12 119.55(19) . . ?
C13 C14 C15 118.7(2) . . ?
N3 C15 C14 122.28(19) . . ?
P2 C16 P1 111.35(9) . . ?

loop_
_geom_bond_atom_site_label_1
_geom_bond_atom_site_label_2
_geom_bond_distance
_geom_bond_site_symmetry_2
_geom_bond_publ_flag
O7 P2 1.5336(12) . ?
O7 V1 1.9388(12) 2 ?
Cu1 O2 1.9068(11) . ?
Cu1 N2 1.9471(14) . ?
Cu1 N1 2.0346(15) . ?
Cu1 N3 2.0690(15) . ?
Cu1 O1 2.1143(11) . ?
V1 O6 1.5960(13) . ?
V1 O7 1.9387(12) 2_545 ?
V1 O3 1.9574(12) . ?
V1 O4 1.9969(11) 2 ?
V1 O5 2.0143(11) . ?
P1 O4 1.5204(12) . ?
P1 O2 1.5270(12) . ?
P1 O5 1.5305(12) . ?
P1 C16 1.8112(16) . ?
P2 O1 1.5091(12) . ?
P2 O3 1.5262(13) . ?
P2 C16 1.8111(17) . ?
O4 V1 1.9968(11) 2_545 ?
N1 C1 1.337(2) . ?
N1 C5 1.355(2) . ?
N2 C6 1.334(2) . ?
N2 C10 1.341(2) . ?
N3 C15 1.338(2) . ?
N3 C11 1.354(2) . ?
C1 C2 1.386(3) . ?
C2 C3 1.376(3) . ?
C3 C4 1.390(3) . ?
C4 C5 1.379(2) . ?
C5 C6 1.481(2) . ?
C6 C7 1.395(2) . ?
C7 C8 1.387(3) . ?
C8 C9 1.384(3) . ?
C9 C10 1.394(2) . ?
C10 C11 1.470(3) . ?
C11 C12 1.386(2) . ?
C12 C13 1.384(3) . ?
C13 C14 1.382(3) . ?
C14 C15 1.386(3) . ?
